data_4087857
loop_
_publ_author_name
'Xu, Hui'
'Huang, Zi-Ao'
'Guo, Xugeng'
'Yang, Yuhui'
'Hua, Yuhui'
'Cao, Zexing'
'Li, Shunhua'
'Xia, Haiping'

_publ_section_title
;
 Sequential Construction Strategy for Rational Design of Luminescent
 Iridacycles
;
_journal_issue 17
_journal_name_full Organometallics
_journal_page_first 4229
_journal_paper_doi 10.1021/acs.organomet.5b00652
_journal_volume 34
_journal_year 2015
_chemical_formula_moiety 'C60 H48 Cl2 Ir P3 S, C0.5 H1 Cl1'
_chemical_formula_sum 'C60.5 H49 Cl3 Ir P3 S'
_chemical_formula_weight 1199.52
_space_group_IT_number 14
_space_group_name_Hall '-P 2ybc'
_space_group_name_H-M_alt 'P 1 21/c 1'
_symmetry_cell_setting monoclinic
_symmetry_space_group_name_H-M 'P 1 21/c 1'
_atom_sites_solution_hydrogens geom
_atom_sites_solution_primary direct
_atom_sites_solution_secondary difmap
_audit_creation_method SHELXL-97
_cell_angle_alpha 90.00
_cell_angle_beta 90.674(5)
_cell_angle_gamma 90.00
_cell_formula_units_Z 4
_cell_length_a 19.3863(12)
_cell_length_b 12.2127(9)
_cell_length_c 22.1604(14)
_cell_measurement_reflns_used 6107
_cell_measurement_temperature 128.0
_cell_measurement_theta_max 28.9604
_cell_measurement_theta_min 2.6774
_cell_volume 5246.3(6)
_computing_structure_refinement 'SHELXL-97 (Sheldrick, 1997)'
_computing_structure_solution 'SHELXS-97 (Sheldrick, 1990)'
_diffrn_ambient_temperature 128.0
_diffrn_measured_fraction_theta_full 0.999
_diffrn_measured_fraction_theta_max 0.999
_diffrn_radiation_monochromator graphite
_diffrn_radiation_source 'fine-focus sealed tube'
_diffrn_radiation_type MoK\a
_diffrn_radiation_wavelength 0.71073
_diffrn_reflns_av_R_equivalents 0.1295
_diffrn_reflns_av_sigmaI/netI 0.1003
_diffrn_reflns_limit_h_max 23
_diffrn_reflns_limit_h_min -22
_diffrn_reflns_limit_k_max 14
_diffrn_reflns_limit_k_min -14
_diffrn_reflns_limit_l_max 26
_diffrn_reflns_limit_l_min -26
_diffrn_reflns_number 53488
_diffrn_reflns_theta_full 25.00
_diffrn_reflns_theta_max 25.00
_diffrn_reflns_theta_min 2.68
_exptl_absorpt_coefficient_mu 2.868
_exptl_absorpt_correction_T_max 1.00000
_exptl_absorpt_correction_T_min 0.90853
_exptl_absorpt_correction_type multi-scan
_exptl_crystal_colour yellow
_exptl_crystal_density_diffrn 1.519
_exptl_crystal_density_method 'not measured'
_exptl_crystal_description block
_exptl_crystal_F_000 2404
_exptl_crystal_size_max 0.15
_exptl_crystal_size_mid 0.10
_exptl_crystal_size_min 0.05
_refine_diff_density_max 1.720
_refine_diff_density_min -1.212
_refine_diff_density_rms 0.177
_refine_ls_extinction_method none
_refine_ls_goodness_of_fit_ref 1.118
_refine_ls_hydrogen_treatment constr
_refine_ls_matrix_type full
_refine_ls_number_parameters 631
_refine_ls_number_reflns 9227
_refine_ls_number_restraints 15
_refine_ls_restrained_S_all 1.119
_refine_ls_R_factor_all 0.0899
_refine_ls_R_factor_gt 0.0643
_refine_ls_shift/su_max 0.001
_refine_ls_shift/su_mean 0.000
_refine_ls_structure_factor_coef Fsqd
_refine_ls_weighting_details 'calc w=1/[\s^2^(Fo^2^)+(0.0386P)^2^+26.1463P] where P=(Fo^2^+2Fc^2^)/3'
_refine_ls_weighting_scheme calc
_refine_ls_wR_factor_gt 0.1285
_refine_ls_wR_factor_ref 0.1385
_reflns_number_gt 7239
_reflns_number_total 9227
_reflns_threshold_expression >2sigma(I)
_cod_data_source_file om5b00652_si_003.cif
_cod_data_source_block Complex_8
_cod_original_sg_symbol_H-M P21/c
_cod_original_formula_sum 'C60.50 H49 Cl3 Ir P3 S'
_cod_database_code 4087857

loop_
_symmetry_equiv_pos_as_xyz
'x, y, z'
'-x, y+1/2, -z+1/2'
'-x, -y, -z'
'x, -y-1/2, z-1/2'

loop_
_atom_site_label
_atom_site_type_symbol
_atom_site_fract_x
_atom_site_fract_y
_atom_site_fract_z
_atom_site_U_iso_or_equiv
_atom_site_adp_type
_atom_site_occupancy
_atom_site_symmetry_multiplicity
_atom_site_calc_flag
_atom_site_refinement_flags
Ir1 Ir 0.295491(17) 0.38174(3) 0.375407(15) 0.01204(11) Uani 1 1 d .
Cl1 Cl 0.37641(11) 0.53875(18) 0.36603(10) 0.0175(5) Uani 1 1 d .
Cl2 Cl 0.27782(11) 0.35201(19) 0.26582(9) 0.0187(5) Uani 1 1 d .
S1 S 0.17313(12) 0.1276(2) 0.47287(11) 0.0261(6) Uani 1 1 d .
P2 P 0.38647(11) 0.25537(19) 0.37228(10) 0.0127(5) Uani 1 1 d .
P1 P 0.20191(12) 0.5014(2) 0.37043(10) 0.0164(5) Uani 1 1 d .
P3 P 0.26314(12) 0.3057(2) 0.57657(10) 0.0143(5) Uani 1 1 d .
C1 C 0.2979(4) 0.3915(7) 0.4652(4) 0.0140(19) Uani 1 1 d .
H1A H 0.3235 0.4454 0.4849 0.017 Uiso 1 1 calc R
C2 C 0.2613(4) 0.3176(7) 0.4965(4) 0.0126(19) Uani 1 1 d .
C3 C 0.2243(4) 0.2408(8) 0.4573(4) 0.017(2) Uani 1 1 d .
C4 C 0.2329(4) 0.2549(7) 0.3965(4) 0.013(2) Uani 1 1 d .
C5 C 0.1966(4) 0.1753(7) 0.3627(4) 0.017(2) Uani 1 1 d .
H5A H 0.1963 0.1734 0.3207 0.021 Uiso 1 1 calc R
C6 C 0.1626(5) 0.1020(8) 0.3968(4) 0.028(2) Uani 1 1 d .
H1B H 0.1365 0.0445 0.3811 0.033 Uiso 1 1 calc R
C16 C 0.3565(4) 0.1140(8) 0.3655(4) 0.017(2) Uani 1 1 d .
C17 C 0.3806(5) 0.3875(8) 0.6377(4) 0.021(2) Uani 1 1 d .
H17A H 0.3934 0.3154 0.6455 0.026 Uiso 1 1 calc R
C19 C 0.2021(5) 0.6167(8) 0.3169(4) 0.022(2) Uani 1 1 d .
C20 C 0.2518(5) 0.6282(8) 0.2731(4) 0.023(2) Uani 1 1 d .
H20A H 0.2868 0.5766 0.2696 0.027 Uiso 1 1 calc R
C24 C 0.2991(5) 0.5169(8) 0.5981(4) 0.021(2) Uani 1 1 d .
H24A H 0.2573 0.5326 0.5790 0.026 Uiso 1 1 calc R
C26 C 0.0343(5) 0.3819(10) 0.2766(5) 0.040(3) Uani 1 1 d .
H26A H 0.0159 0.3879 0.2378 0.048 Uiso 1 1 calc R
C27 C 0.3604(5) 0.1432(8) 0.5788(4) 0.025(2) Uani 1 1 d .
H27A H 0.3895 0.1953 0.5621 0.030 Uiso 1 1 calc R
C28 C 0.4459(4) 0.2532(7) 0.4375(4) 0.0120(19) Uani 1 1 d .
C31 C 0.4471(4) 0.2632(8) 0.3093(4) 0.015(2) Uani 1 1 d .
C32 C 0.5059(4) 0.3515(8) 0.5155(4) 0.020(2) Uani 1 1 d .
H32A H 0.5140 0.4169 0.5360 0.024 Uiso 1 1 calc R
C33 C 0.0935(5) 0.4423(8) 0.2927(5) 0.027(2) Uani 1 1 d .
H33A H 0.1143 0.4876 0.2646 0.033 Uiso 1 1 calc R
C34 C 0.5289(4) 0.1611(8) 0.5021(4) 0.021(2) Uani 1 1 d .
H34A H 0.5529 0.0981 0.5131 0.026 Uiso 1 1 calc R
C35 C 0.5411(5) 0.2589(8) 0.5333(4) 0.023(2) Uani 1 1 d .
H35A H 0.5723 0.2613 0.5654 0.028 Uiso 1 1 calc R
C36 C 0.3383(4) 0.0545(8) 0.4162(4) 0.020(2) Uani 1 1 d .
H36A H 0.3433 0.0860 0.4542 0.025 Uiso 1 1 calc R
C37 C 0.1866(5) 0.5798(8) 0.4399(4) 0.022(2) Uani 1 1 d .
C38 C 0.3417(5) 0.6002(8) 0.6166(4) 0.024(2) Uani 1 1 d .
H38A H 0.3287 0.6725 0.6097 0.029 Uiso 1 1 calc R
C40 C 0.1980(6) 0.7941(8) 0.2382(5) 0.034(3) Uani 1 1 d .
H40A H 0.1962 0.8526 0.2114 0.041 Uiso 1 1 calc R
C41 C 0.4474(4) 0.3503(8) 0.2686(4) 0.017(2) Uani 1 1 d .
H41A H 0.4160 0.4075 0.2720 0.021 Uiso 1 1 calc R
C43 C 0.2936(5) 0.1712(7) 0.5944(4) 0.017(2) Uani 1 1 d .
C44 C 0.2299(6) 0.7206(9) 0.5060(5) 0.038(3) Uani 1 1 d .
H44A H 0.2648 0.7693 0.5169 0.046 Uiso 1 1 calc R
C45 C 0.0302(5) 0.3050(9) 0.3741(5) 0.031(3) Uani 1 1 d .
H45A H 0.0089 0.2595 0.4020 0.037 Uiso 1 1 calc R
C48 C 0.1802(4) 0.3281(8) 0.6105(4) 0.017(2) Uani 1 1 d .
C49 C 0.3130(5) -0.0502(8) 0.4112(4) 0.025(2) Uani 1 1 d .
H49A H 0.3018 -0.0898 0.4455 0.030 Uiso 1 1 calc R
C50 C 0.3185(4) 0.4090(7) 0.6080(4) 0.016(2) Uani 1 1 d .
C51 C 0.2500(5) 0.0908(8) 0.6182(4) 0.027(2) Uani 1 1 d .
H51A H 0.2050 0.1082 0.6288 0.033 Uiso 1 1 calc R
C52 C 0.5435(5) 0.1802(8) 0.2581(4) 0.026(2) Uani 1 1 d .
H52A H 0.5758 0.1242 0.2549 0.032 Uiso 1 1 calc R
C53 C 0.3474(5) 0.0666(8) 0.3088(4) 0.019(2) Uani 1 1 d .
H53A H 0.3580 0.1064 0.2744 0.023 Uiso 1 1 calc R
C54 C 0.3836(5) 0.0367(9) 0.5883(4) 0.031(3) Uani 1 1 d .
H54A H 0.4287 0.0179 0.5789 0.037 Uiso 1 1 calc R
C55 C 0.4033(5) 0.5782(8) 0.6453(4) 0.024(2) Uani 1 1 d .
H55A H 0.4316 0.6357 0.6576 0.029 Uiso 1 1 calc R
C56 C 0.4820(4) 0.1574(8) 0.4556(4) 0.020(2) Uani 1 1 d .
H56A H 0.4738 0.0916 0.4357 0.024 Uiso 1 1 calc R
C57 C 0.1206(5) 0.4343(8) 0.3505(4) 0.022(2) Uani 1 1 d .
C58 C 0.4596(4) 0.3503(8) 0.4686(4) 0.018(2) Uani 1 1 d .
H58A H 0.4371 0.4144 0.4573 0.022 Uiso 1 1 calc R
C61 C 0.1484(5) 0.7847(9) 0.2826(5) 0.036(3) Uani 1 1 d .
H61A H 0.1141 0.8374 0.2860 0.043 Uiso 1 1 calc R
C62 C 0.3228(5) -0.0381(8) 0.3034(4) 0.024(2) Uani 1 1 d .
H62A H 0.3185 -0.0703 0.2655 0.029 Uiso 1 1 calc R
C63 C 0.2384(6) 0.6494(8) 0.4572(4) 0.028(2) Uani 1 1 d .
H63A H 0.2797 0.6494 0.4363 0.034 Uiso 1 1 calc R
C64 C 0.4959(5) 0.3496(8) 0.2227(4) 0.025(2) Uani 1 1 d .
H64A H 0.4963 0.4071 0.1952 0.030 Uiso 1 1 calc R
C65 C 0.3045(5) -0.0960(7) 0.3545(4) 0.022(2) Uani 1 1 d U
H65A H 0.2863 -0.1662 0.3506 0.027 Uiso 1 1 calc R
C66 C 0.0890(5) 0.3623(9) 0.3911(5) 0.030(3) Uani 1 1 d .
H66A H 0.1076 0.3531 0.4296 0.036 Uiso 1 1 calc R
C67 C 0.2489(5) 0.7188(8) 0.2337(4) 0.027(2) Uani 1 1 d .
H67A H 0.2823 0.7270 0.2043 0.032 Uiso 1 1 calc R
C68 C 0.1685(7) 0.7175(10) 0.5382(5) 0.050(4) Uani 1 1 d .
H68A H 0.1627 0.7641 0.5709 0.059 Uiso 1 1 calc R
C69 C 0.4961(4) 0.1795(8) 0.3031(4) 0.020(2) Uani 1 1 d .
H69A H 0.4963 0.1217 0.3304 0.024 Uiso 1 1 calc R
C70 C 0.0554(5) 0.3756(11) 0.6621(5) 0.042(3) Uani 1 1 d .
H70A H 0.0134 0.3930 0.6796 0.051 Uiso 1 1 calc R
C71 C 0.0033(5) 0.3137(9) 0.3181(5) 0.035(3) Uani 1 1 d .
H71A H -0.0359 0.2740 0.3074 0.042 Uiso 1 1 calc R
C72 C 0.5427(5) 0.2668(9) 0.2169(5) 0.032(3) Uani 1 1 d .
H72A H 0.5741 0.2681 0.1855 0.038 Uiso 1 1 calc R
C73 C 0.1505(5) 0.6961(8) 0.3219(5) 0.027(2) Uani 1 1 d .
H73A H 0.1173 0.6896 0.3516 0.032 Uiso 1 1 calc R
C74 C 0.4237(5) 0.4723(8) 0.6560(4) 0.023(2) Uani 1 1 d .
H74A H 0.4656 0.4576 0.6751 0.027 Uiso 1 1 calc R
C76 C 0.1254(5) 0.5796(10) 0.4718(5) 0.040(3) Uani 1 1 d .
H76A H 0.0896 0.5337 0.4594 0.048 Uiso 1 1 calc R
C77 C 0.1162(7) 0.6464(13) 0.5221(6) 0.064(4) Uani 1 1 d .
H77A H 0.0758 0.6431 0.5442 0.077 Uiso 1 1 calc R
C78 C 0.1246(5) 0.3562(10) 0.5751(5) 0.037(3) Uani 1 1 d .
H78A H 0.1289 0.3593 0.5334 0.044 Uiso 1 1 calc R
C80 C 0.1735(5) 0.3241(9) 0.6722(5) 0.033(3) Uani 1 1 d .
H80A H 0.2115 0.3069 0.6965 0.040 Uiso 1 1 calc R
C81 C 0.0620(6) 0.3800(12) 0.6014(5) 0.057(4) Uani 1 1 d .
H81A H 0.0243 0.3991 0.5772 0.068 Uiso 1 1 calc R
C82 C 0.1108(5) 0.3455(10) 0.6981(5) 0.037(3) Uani 1 1 d .
H82A H 0.1057 0.3397 0.7396 0.045 Uiso 1 1 calc R
C83 C 0.3395(6) -0.0412(9) 0.6116(5) 0.033(3) Uani 1 1 d .
H83A H 0.3550 -0.1125 0.6175 0.040 Uiso 1 1 calc R
C84 C 0.2745(6) -0.0146(9) 0.6258(5) 0.035(3) Uani 1 1 d .
H84A H 0.2454 -0.0682 0.6411 0.042 Uiso 1 1 calc R
Cl1A Cl -0.0557(3) 1.0333(4) 0.3715(3) 0.0439(16) Uani 0.50 1 d PD
Cl1B Cl 0.0362(3) 0.8762(5) 0.4313(4) 0.073(3) Uani 0.50 1 d PD
C1S C -0.0448(11) 0.9167(19) 0.4081(12) 0.063(8) Uani 0.50 1 d PDU
H1 H -0.0632 0.8590 0.3825 0.075 Uiso 0.50 1 calc PR
H2 H -0.0734 0.9195 0.4436 0.075 Uiso 0.50 1 calc PR

loop_
_atom_site_aniso_label
_atom_site_aniso_U_11
_atom_site_aniso_U_22
_atom_site_aniso_U_33
_atom_site_aniso_U_23
_atom_site_aniso_U_13
_atom_site_aniso_U_12
Ir1 0.01368(18) 0.01286(19) 0.00954(17) -0.00070(16) -0.00118(12) 0.00006(17)
Cl1 0.0210(12) 0.0164(12) 0.0151(11) 0.0014(9) -0.0018(9) -0.0045(10)
Cl2 0.0254(12) 0.0197(13) 0.0108(11) -0.0029(9) -0.0045(9) 0.0001(10)
S1 0.0275(13) 0.0277(15) 0.0232(13) -0.0022(12) 0.0041(10) -0.0139(12)
P2 0.0137(12) 0.0136(13) 0.0109(12) -0.0018(10) -0.0012(9) -0.0021(10)
P1 0.0153(12) 0.0206(14) 0.0132(13) -0.0014(11) -0.0040(10) 0.0016(11)
P3 0.0147(12) 0.0167(13) 0.0115(12) 0.0010(10) 0.0006(9) 0.0010(10)
C1 0.011(4) 0.018(5) 0.013(4) 0.001(4) -0.003(3) 0.000(4)
C2 0.016(5) 0.011(5) 0.010(4) -0.002(4) -0.003(4) -0.002(4)
C3 0.010(5) 0.028(6) 0.013(5) -0.003(4) 0.008(4) -0.009(4)
C4 0.002(4) 0.022(5) 0.016(5) -0.013(4) -0.002(3) 0.002(4)
C5 0.017(5) 0.019(5) 0.016(5) 0.001(4) 0.002(4) -0.001(4)
C6 0.028(6) 0.027(6) 0.027(6) -0.009(5) -0.001(4) -0.011(5)
C16 0.018(5) 0.018(5) 0.015(5) 0.003(4) 0.000(4) 0.001(4)
C17 0.027(5) 0.023(6) 0.014(5) -0.004(4) -0.003(4) 0.009(5)
C19 0.028(5) 0.020(5) 0.018(5) 0.004(5) -0.010(4) 0.000(5)
C20 0.032(5) 0.018(6) 0.018(5) -0.002(4) -0.004(4) -0.006(5)
C24 0.024(5) 0.022(6) 0.019(5) -0.005(4) -0.002(4) 0.006(5)
C26 0.041(7) 0.044(7) 0.034(6) -0.006(6) -0.019(5) -0.010(6)
C27 0.032(6) 0.023(6) 0.020(5) -0.004(4) -0.006(4) 0.002(5)
C28 0.010(4) 0.014(5) 0.012(4) 0.001(4) 0.002(3) 0.002(4)
C31 0.017(5) 0.022(5) 0.007(4) -0.007(4) 0.003(4) -0.006(4)
C32 0.018(5) 0.020(6) 0.021(5) -0.009(4) -0.010(4) 0.000(4)
C33 0.030(6) 0.025(6) 0.027(6) -0.002(5) -0.007(5) -0.002(5)
C34 0.019(5) 0.022(6) 0.024(5) -0.001(4) -0.010(4) 0.005(4)
C35 0.026(5) 0.023(6) 0.021(5) -0.001(5) -0.003(4) 0.002(5)
C36 0.019(5) 0.018(6) 0.024(5) -0.002(4) -0.003(4) -0.006(4)
C37 0.028(6) 0.016(5) 0.021(5) 0.003(4) 0.004(4) 0.010(4)
C38 0.044(6) 0.011(5) 0.018(5) -0.002(4) 0.003(5) 0.003(5)
C40 0.052(7) 0.011(6) 0.039(7) 0.007(5) -0.024(6) 0.004(5)
C41 0.021(5) 0.017(5) 0.015(5) -0.001(4) -0.001(4) -0.007(4)
C43 0.023(5) 0.014(5) 0.013(5) 0.000(4) -0.002(4) -0.007(4)
C44 0.072(9) 0.024(6) 0.018(6) -0.003(5) -0.009(6) 0.006(6)
C45 0.019(5) 0.025(6) 0.048(7) 0.004(5) 0.011(5) -0.004(5)
C48 0.016(5) 0.017(5) 0.019(5) -0.002(4) -0.005(4) -0.002(4)
C49 0.025(5) 0.027(6) 0.023(6) 0.004(5) -0.001(4) -0.005(5)
C50 0.016(5) 0.022(6) 0.009(4) -0.002(4) 0.004(4) 0.000(4)
C51 0.033(6) 0.029(7) 0.020(5) 0.001(5) -0.003(4) 0.002(5)
C52 0.029(6) 0.020(6) 0.030(6) -0.016(5) 0.003(5) -0.001(5)
C53 0.023(5) 0.021(6) 0.013(5) 0.002(4) 0.002(4) -0.001(4)
C54 0.032(6) 0.034(7) 0.026(6) -0.006(5) -0.005(5) 0.018(5)
C55 0.025(5) 0.027(6) 0.019(5) -0.009(4) -0.003(4) -0.013(5)
C56 0.021(5) 0.022(6) 0.017(5) -0.005(4) 0.002(4) 0.000(4)
C57 0.020(5) 0.019(6) 0.027(6) -0.001(4) -0.003(4) 0.009(4)
C58 0.018(5) 0.013(5) 0.023(5) 0.002(4) -0.002(4) -0.005(4)
C61 0.032(6) 0.021(6) 0.055(8) 0.008(6) -0.018(6) 0.005(5)
C62 0.025(5) 0.024(6) 0.023(6) -0.008(5) 0.004(4) -0.005(5)
C63 0.043(6) 0.021(6) 0.019(5) 0.003(4) 0.001(5) 0.001(5)
C64 0.032(6) 0.024(6) 0.020(5) 0.004(4) 0.007(4) -0.009(5)
C65 0.026(5) 0.007(5) 0.032(5) 0.001(4) -0.005(4) -0.007(4)
C66 0.024(5) 0.034(7) 0.032(6) 0.000(5) 0.003(5) 0.010(5)
C67 0.046(7) 0.013(6) 0.021(5) -0.003(4) -0.010(5) -0.005(5)
C68 0.072(9) 0.043(8) 0.033(7) -0.018(6) 0.002(7) 0.036(7)
C69 0.017(5) 0.020(6) 0.023(5) -0.002(4) 0.008(4) -0.005(4)
C70 0.020(6) 0.069(9) 0.039(7) -0.009(7) 0.012(5) 0.015(6)
C71 0.028(6) 0.031(7) 0.047(7) -0.004(6) -0.009(5) -0.002(5)
C72 0.036(6) 0.035(7) 0.024(6) -0.005(5) 0.006(5) -0.011(5)
C73 0.013(5) 0.026(6) 0.042(7) 0.007(5) -0.003(4) 0.000(4)
C74 0.020(5) 0.026(6) 0.022(5) -0.001(5) -0.008(4) 0.006(5)
C76 0.023(6) 0.053(8) 0.044(7) -0.020(6) 0.001(5) 0.011(5)
C77 0.055(9) 0.088(12) 0.049(8) -0.028(8) 0.017(7) 0.024(8)
C78 0.024(6) 0.068(9) 0.018(5) 0.002(6) 0.002(4) 0.013(6)
C80 0.018(5) 0.052(8) 0.030(6) 0.003(6) 0.003(5) 0.002(5)
C81 0.031(7) 0.099(12) 0.040(7) -0.010(8) -0.010(5) 0.030(7)
C82 0.031(6) 0.053(8) 0.028(6) 0.001(6) 0.011(5) 0.010(6)
C83 0.054(8) 0.021(6) 0.024(6) -0.003(5) -0.010(5) 0.005(6)
C84 0.050(7) 0.024(7) 0.032(7) 0.009(5) -0.004(5) 0.000(6)
Cl1A 0.074(4) 0.020(3) 0.038(3) -0.018(3) 0.013(3) -0.025(3)
Cl1B 0.023(3) 0.031(4) 0.166(8) 0.019(4) 0.028(4) -0.010(3)
C1S 0.054(10) 0.071(11) 0.065(11) -0.004(9) 0.026(8) -0.005(8)

loop_
_atom_type_symbol
_atom_type_description
_atom_type_scat_dispersion_real
_atom_type_scat_dispersion_imag
_atom_type_scat_source
C C 0.0033 0.0016 'International Tables Vol C Tables 4.2.6.8 and 6.1.1.4'
H H 0.0000 0.0000 'International Tables Vol C Tables 4.2.6.8 and 6.1.1.4'
Cl Cl 0.1484 0.1585 'International Tables Vol C Tables 4.2.6.8 and 6.1.1.4'
Ir Ir -1.4442 7.9887 'International Tables Vol C Tables 4.2.6.8 and 6.1.1.4'
P P 0.1023 0.0942 'International Tables Vol C Tables 4.2.6.8 and 6.1.1.4'
S S 0.1246 0.1234 'International Tables Vol C Tables 4.2.6.8 and 6.1.1.4'

loop_
_geom_angle_atom_site_label_1
_geom_angle_atom_site_label_2
_geom_angle_atom_site_label_3
_geom_angle
C1 Ir1 C4 79.8(3)
C1 Ir1 P1 91.1(2)
C4 Ir1 P1 91.3(2)
C1 Ir1 P2 93.4(2)
C4 Ir1 P2 87.5(2)
P1 Ir1 P2 175.03(8)
C1 Ir1 Cl2 171.7(3)
C4 Ir1 Cl2 92.1(2)
P1 Ir1 Cl2 86.95(8)
P2 Ir1 Cl2 88.28(8)
C1 Ir1 Cl1 91.7(3)
C4 Ir1 Cl1 171.4(2)
P1 Ir1 Cl1 90.24(8)
P2 Ir1 Cl1 91.69(8)
Cl2 Ir1 Cl1 96.38(7)
C6 S1 C3 90.7(5)
C16 P2 C28 104.3(4)
C16 P2 C31 101.1(4)
C28 P2 C31 101.4(4)
C16 P2 Ir1 112.7(3)
C28 P2 Ir1 116.8(3)
C31 P2 Ir1 118.4(3)
C57 P1 C37 106.8(4)
C57 P1 C19 101.3(4)
C37 P1 C19 98.2(4)
C57 P1 Ir1 113.5(3)
C37 P1 Ir1 114.8(3)
C19 P1 Ir1 120.1(3)
C2 P3 C43 107.3(4)
C2 P3 C50 109.6(4)
C43 P3 C50 111.5(4)
C2 P3 C48 113.3(4)
C43 P3 C48 109.9(4)
C50 P3 C48 105.3(4)
C2 C1 Ir1 117.9(7)
C1 C2 C3 112.6(8)
C1 C2 P3 124.3(7)
C3 C2 P3 122.9(6)
C4 C3 C2 116.1(8)
C4 C3 S1 111.7(7)
C2 C3 S1 132.1(7)
C3 C4 C5 111.7(8)
C3 C4 Ir1 113.7(6)
C5 C4 Ir1 134.6(7)
C6 C5 C4 113.9(9)
C5 C6 S1 112.0(7)
C36 C16 C53 118.8(9)
C36 C16 P2 120.8(7)
C53 C16 P2 120.3(7)
C74 C17 C50 120.8(9)
C20 C19 C73 119.3(9)
C20 C19 P1 122.5(7)
C73 C19 P1 118.2(7)
C19 C20 C67 119.4(9)
C38 C24 C50 119.9(9)
C71 C26 C33 120.3(10)
C43 C27 C54 119.6(10)
C58 C28 C56 118.0(8)
C58 C28 P2 119.4(7)
C56 C28 P2 122.5(7)
C41 C31 C69 118.9(8)
C41 C31 P2 122.6(7)
C69 C31 P2 118.4(7)
C58 C32 C35 121.8(9)
C57 C33 C26 120.0(10)
C56 C34 C35 120.5(9)
C32 C35 C34 118.7(9)
C49 C36 C16 121.0(9)
C63 C37 C76 119.2(9)
C63 C37 P1 115.6(7)
C76 C37 P1 124.9(8)
C24 C38 C55 120.7(9)
C67 C40 C61 120.5(10)
C64 C41 C31 118.4(9)
C27 C43 C51 119.4(9)
C27 C43 P3 118.6(7)
C51 C43 P3 121.8(7)
C68 C44 C63 119.1(11)
C71 C45 C66 121.3(10)
C78 C48 C80 119.7(9)
C78 C48 P3 119.9(7)
C80 C48 P3 120.2(7)
C36 C49 C65 119.3(9)
C24 C50 C17 119.0(9)
C24 C50 P3 116.6(7)
C17 C50 P3 124.2(7)
C84 C51 C43 119.3(10)
C69 C52 C72 118.7(10)
C62 C53 C16 120.5(9)
C83 C54 C27 119.9(10)
C74 C55 C38 120.8(9)
C34 C56 C28 120.5(9)
C33 C57 C66 118.3(9)
C33 C57 P1 120.7(8)
C66 C57 P1 120.5(7)
C32 C58 C28 120.4(9)
C40 C61 C73 119.6(10)
C53 C62 C65 119.8(9)
C37 C63 C44 120.7(10)
C72 C64 C41 121.9(9)
C49 C65 C62 120.4(9)
C45 C66 C57 120.3(10)
C40 C67 C20 120.8(10)
C77 C68 C44 120.9(11)
C52 C69 C31 122.0(9)
C81 C70 C82 120.2(9)
C45 C71 C26 119.7(10)
C64 C72 C52 120.1(9)
C61 C73 C19 120.4(10)
C55 C74 C17 118.8(9)
C37 C76 C77 121.6(11)
C68 C77 C76 118.4(11)
C48 C78 C81 120.1(10)
C82 C80 C48 120.1(10)
C70 C81 C78 120.2(10)
C80 C82 C70 119.7(10)
C84 C83 C54 120.5(10)
C83 C84 C51 121.3(11)
Cl1A C1S Cl1B 120.5(14)

loop_
_geom_bond_atom_site_label_1
_geom_bond_atom_site_label_2
_geom_bond_distance
Ir1 C1 1.994(8)
Ir1 C4 2.025(9)
Ir1 P1 2.331(2)
Ir1 P2 2.345(2)
Ir1 Cl2 2.475(2)
Ir1 Cl1 2.488(2)
S1 C6 1.725(10)
S1 C3 1.739(9)
P2 C16 1.827(10)
P2 C28 1.837(9)
P2 C31 1.838(8)
P1 C57 1.826(10)
P1 C37 1.841(10)
P1 C19 1.841(10)
P3 C2 1.781(9)
P3 C43 1.789(9)
P3 C50 1.791(9)
P3 C48 1.805(9)
C1 C2 1.344(12)
C2 C3 1.459(12)
C3 C4 1.372(12)
C4 C5 1.410(12)
C5 C6 1.348(13)
C16 C36 1.387(12)
C16 C53 1.392(12)
C17 C74 1.388(13)
C17 C50 1.390(12)
C19 C20 1.384(13)
C19 C73 1.399(13)
C20 C67 1.409(13)
C24 C38 1.370(13)
C24 C50 1.387(13)
C26 C71 1.385(15)
C26 C33 1.407(14)
C27 C43 1.386(13)
C27 C54 1.391(14)
C28 C58 1.395(12)
C28 C56 1.420(12)
C31 C41 1.395(12)
C31 C69 1.404(12)
C32 C58 1.366(12)
C32 C35 1.376(13)
C33 C57 1.381(13)
C34 C56 1.367(12)
C34 C35 1.399(13)
C36 C49 1.373(13)
C37 C63 1.367(14)
C37 C76 1.388(13)
C38 C55 1.374(13)
C40 C67 1.353(14)
C40 C61 1.388(15)
C41 C64 1.393(12)
C43 C51 1.403(13)
C44 C68 1.396(16)
C44 C63 1.399(14)
C45 C71 1.344(15)
C45 C66 1.387(14)
C48 C78 1.369(13)
C48 C80 1.375(13)
C49 C65 1.384(13)
C51 C84 1.382(14)
C52 C69 1.364(12)
C52 C72 1.397(14)
C53 C62 1.370(13)
C54 C83 1.384(15)
C55 C74 1.372(13)
C57 C66 1.404(14)
C61 C73 1.389(14)
C62 C65 1.384(13)
C64 C72 1.366(14)
C68 C77 1.379(18)
C70 C81 1.355(15)
C70 C82 1.380(15)
C76 C77 1.394(16)
C78 C81 1.382(14)
C80 C82 1.375(13)
C83 C84 1.341(14)
Cl1A C1S 1.65(2)
Cl1B C1S 1.72(2)
